data_2229956
loop_
_publ_author_name
'Jiang, Qi-Ying'
'Qian, Jing-Jing'
'Gu, Jian-Ming'
'Tang, Gu-Ping'
'Hu, Xiu-Rong'

_publ_section_title
;
 Febuxostat methanol solvate
;
_journal_coeditor_code CV5075
_journal_issue 5
_journal_name_full 'Acta Crystallographica Section E'
_journal_page_first o1232
_journal_paper_doi 10.1107/S1600536811014905
_journal_volume 67
_journal_year 2011
_chemical_formula_iupac 'C16 H16 N2 O3 S , C H4 O'
_chemical_formula_moiety 'C16 H16 N2 O3 S, C H4 O'
_chemical_formula_sum 'C17 H20 N2 O4 S'
_chemical_formula_weight 348.41
_chemical_name_common 'febuxostat methanol monosolvate'
_chemical_name_systematic
;
[2-(3-cyano-4-isobutyloxyphenyl)-4-methyl-1,3-thiazole-5-carboxylic acid
methanol monosolvate
;
_space_group_IT_number 4
_symmetry_cell_setting monoclinic
_symmetry_space_group_name_Hall 'P 2yb'
_symmetry_space_group_name_H-M 'P 1 21 1'
_atom_sites_solution_hydrogens geom
_atom_sites_solution_primary direct
_atom_sites_solution_secondary difmap
_cell_angle_alpha 90.00
_cell_angle_beta 98.047(2)
_cell_angle_gamma 90.00
_cell_formula_units_Z 2
_cell_length_a 4.7089(3)
_cell_length_b 17.9073(13)
_cell_length_c 10.7965(8)
_cell_measurement_reflns_used 6196
_cell_measurement_temperature 296.0(10)
_cell_measurement_theta_max 27.4
_cell_measurement_theta_min 3.8
_cell_volume 901.44(11)
_computing_cell_refinement 'PROCESS-AUTO (Rigaku, 2006)'
_computing_data_collection 'PROCESS-AUTO (Rigaku, 2006)'
_computing_data_reduction 'CrystalStructure (Rigaku, 2007)'
_computing_molecular_graphics 'ORTEP-3 for windows (Farrugia, 1997)'
_computing_publication_material 'WinGX (Farrugia, 1999)'
_computing_structure_refinement 'SHELXL97 (Sheldrick, 2008)'
_computing_structure_solution 'SHELXS97 (Sheldrick, 2008)'
_diffrn_ambient_temperature 296.0(10)
_diffrn_detector_area_resol_mean 10.00
_diffrn_measured_fraction_theta_full 0.997
_diffrn_measured_fraction_theta_max 0.997
_diffrn_measurement_device_type 'Rigaku R-AXIS RAPID/ZJUG'
_diffrn_measurement_method \w
_diffrn_radiation_monochromator graphite
_diffrn_radiation_source 'rolling anode'
_diffrn_radiation_type MoK\a
_diffrn_radiation_wavelength 0.71073
_diffrn_reflns_av_R_equivalents 0.0341
_diffrn_reflns_av_sigmaI/netI 0.0509
_diffrn_reflns_limit_h_max 6
_diffrn_reflns_limit_h_min -5
_diffrn_reflns_limit_k_max 23
_diffrn_reflns_limit_k_min -23
_diffrn_reflns_limit_l_max 13
_diffrn_reflns_limit_l_min -13
_diffrn_reflns_number 8429
_diffrn_reflns_theta_full 27.42
_diffrn_reflns_theta_max 27.42
_diffrn_reflns_theta_min 3.81
_exptl_absorpt_coefficient_mu 0.202
_exptl_absorpt_correction_T_max 0.9800
_exptl_absorpt_correction_T_min 0.9054
_exptl_absorpt_correction_type multi-scan
_exptl_absorpt_process_details '(ABSCOR; Higashi, 1995)'
_exptl_crystal_colour colourless
_exptl_crystal_density_diffrn 1.284
_exptl_crystal_density_method 'not measured'
_exptl_crystal_description needle
_exptl_crystal_F_000 368
_exptl_crystal_size_max 0.48
_exptl_crystal_size_mid 0.13
_exptl_crystal_size_min 0.10
_refine_diff_density_max 0.128
_refine_diff_density_min -0.151
_refine_ls_abs_structure_details 'Flack (1983), with 1941 Friedel pairs'
_refine_ls_abs_structure_Flack -0.05(7)
_refine_ls_extinction_method none
_refine_ls_goodness_of_fit_ref 1.004
_refine_ls_hydrogen_treatment constr
_refine_ls_matrix_type full
_refine_ls_number_parameters 223
_refine_ls_number_reflns 4048
_refine_ls_number_restraints 1
_refine_ls_restrained_S_all 1.004
_refine_ls_R_factor_all 0.0650
_refine_ls_R_factor_gt 0.0427
_refine_ls_shift/su_max 0.002
_refine_ls_shift/su_mean 0.000
_refine_ls_structure_factor_coef Fsqd
_refine_ls_weighting_details 'calc w = 1/[\s^2^(Fo^2^)+(0.0221P)^2^+0.1340P] where P=(Fo^2^+2Fc^2^)/3'
_refine_ls_weighting_scheme calc
_refine_ls_wR_factor_gt 0.0711
_refine_ls_wR_factor_ref 0.0782
_reflns_number_gt 3048
_reflns_number_total 4048
_reflns_threshold_expression I>2\s(I)
_cod_data_source_file cv5075.cif
_cod_data_source_block I
_cod_original_sg_symbol_H-M 'P 21'
_cod_database_code 2229956
_cod_database_fobs_code 2229956

loop_
_symmetry_equiv_pos_as_xyz
'x, y, z'
'-x, y+1/2, -z'

loop_
_atom_site_type_symbol
_atom_site_label
_atom_site_fract_x
_atom_site_fract_y
_atom_site_fract_z
_atom_site_U_iso_or_equiv
_atom_site_adp_type
_atom_site_calc_flag
_atom_site_refinement_flags
_atom_site_occupancy
_atom_site_symmetry_multiplicity
_atom_site_disorder_assembly
_atom_site_disorder_group
O O4 0.2078(5) 0.19681(11) 0.8788(2) 0.0794(6) Uani d . 1 1 . .
H H4 0.2298 0.1575 0.9181 0.119 Uiso calc R 1 1 . .
C C17 0.0129(8) 0.1856(2) 0.7690(3) 0.0918(10) Uani d . 1 1 . .
H H17A -0.1528 0.1595 0.7890 0.138 Uiso calc R 1 1 . .
H H17B 0.1031 0.1567 0.7106 0.138 Uiso calc R 1 1 . .
H H17C -0.0445 0.2331 0.7324 0.138 Uiso calc R 1 1 . .
S S1 0.81600(13) 0.45188(3) 0.82299(5) 0.04563(15) Uani d . 1 1 . .
N N1 0.7895(4) 0.56137(10) 0.97388(17) 0.0410(4) Uani d . 1 1 . .
O O3 1.6085(4) 0.72442(8) 0.62269(15) 0.0491(4) Uani d . 1 1 . .
C C6 1.0840(5) 0.59027(12) 0.8089(2) 0.0377(5) Uani d . 1 1 . .
C C8 1.3569(5) 0.61374(13) 0.6395(2) 0.0411(6) Uani d . 1 1 . .
C C1 0.8996(5) 0.54145(12) 0.8730(2) 0.0403(5) Uani d . 1 1 . .
C C13 1.6920(5) 0.79823(12) 0.6671(2) 0.0465(6) Uani d . 1 1 . .
H H13A 1.8109 0.7952 0.7479 0.056 Uiso calc R 1 1 . .
H H13B 1.5232 0.8276 0.6764 0.056 Uiso calc R 1 1 . .
O O1 0.5033(5) 0.31992(10) 0.87756(19) 0.0708(6) Uani d . 1 1 . .
H H1 0.4149 0.2820 0.8907 0.106 Uiso calc R 1 1 . .
C C3 0.6208(5) 0.44077(13) 0.9457(2) 0.0420(6) Uani d . 1 1 . .
C C14 1.8573(6) 0.83447(13) 0.5728(2) 0.0504(6) Uani d . 1 1 . .
H H14 2.0217 0.8026 0.5625 0.060 Uiso calc R 1 1 . .
C C2 0.6304(5) 0.50420(13) 1.0150(2) 0.0416(5) Uani d . 1 1 . .
C C11 1.1728(5) 0.65996(13) 0.8577(2) 0.0463(6) Uani d . 1 1 . .
H H11 1.1123 0.6757 0.9318 0.056 Uiso calc R 1 1 . .
O O2 0.3404(4) 0.35831(10) 1.05077(18) 0.0692(5) Uani d . 1 1 . .
C C9 1.4399(5) 0.68379(13) 0.6888(2) 0.0406(5) Uani d . 1 1 . .
C C7 1.1807(5) 0.56763(12) 0.6989(2) 0.0443(6) Uani d . 1 1 . .
H H7 1.1269 0.5212 0.6648 0.053 Uiso calc R 1 1 . .
C C10 1.3472(5) 0.70618(13) 0.7997(2) 0.0453(6) Uani d . 1 1 . .
H H10 1.4029 0.7523 0.8346 0.054 Uiso calc R 1 1 . .
C C4 0.4753(5) 0.36987(14) 0.9650(2) 0.0480(6) Uani d . 1 1 . .
C C12 1.4636(6) 0.58932(14) 0.5282(3) 0.0572(7) Uani d . 1 1 . .
C C5 0.4890(6) 0.51762(15) 1.1292(2) 0.0568(7) Uani d . 1 1 . .
H H5A 0.6307 0.5160 1.2023 0.085 Uiso calc R 1 1 . .
H H5B 0.3475 0.4797 1.1352 0.085 Uiso calc R 1 1 . .
H H5C 0.3982 0.5657 1.1233 0.085 Uiso calc R 1 1 . .
C C16 1.9705(7) 0.90956(14) 0.6279(3) 0.0750(9) Uani d . 1 1 . .
H H16A 2.0798 0.9015 0.7087 0.113 Uiso calc R 1 1 . .
H H16B 1.8119 0.9420 0.6359 0.113 Uiso calc R 1 1 . .
H H16C 2.0906 0.9321 0.5734 0.113 Uiso calc R 1 1 . .
N N2 1.5505(7) 0.56898(16) 0.4403(3) 0.0918(9) Uani d . 1 1 . .
C C15 1.6760(7) 0.8435(2) 0.4470(3) 0.0838(10) Uani d . 1 1 . .
H H15A 1.5222 0.8777 0.4543 0.126 Uiso calc R 1 1 . .
H H15B 1.5982 0.7959 0.4189 0.126 Uiso calc R 1 1 . .
H H15C 1.7922 0.8626 0.3879 0.126 Uiso calc R 1 1 . .

loop_
_atom_site_aniso_label
_atom_site_aniso_U_11
_atom_site_aniso_U_22
_atom_site_aniso_U_33
_atom_site_aniso_U_12
_atom_site_aniso_U_13
_atom_site_aniso_U_23
O4 0.1106(17) 0.0497(12) 0.0779(14) -0.0241(12) 0.0131(14) 0.0098(11)
C17 0.102(3) 0.086(2) 0.088(2) -0.013(2) 0.017(2) 0.012(2)
S1 0.0576(3) 0.0349(3) 0.0467(3) -0.0026(3) 0.0151(3) -0.0007(3)
N1 0.0452(10) 0.0372(10) 0.0415(10) 0.0046(9) 0.0089(9) 0.0009(8)
O3 0.0636(11) 0.0400(9) 0.0473(9) -0.0117(8) 0.0204(9) -0.0047(7)
C6 0.0410(12) 0.0334(11) 0.0389(12) 0.0016(10) 0.0058(10) 0.0038(10)
C8 0.0465(14) 0.0380(12) 0.0399(13) -0.0025(11) 0.0101(11) -0.0030(10)
C1 0.0435(13) 0.0358(12) 0.0407(12) 0.0018(10) 0.0029(11) 0.0024(10)
C13 0.0519(14) 0.0375(12) 0.0509(14) -0.0060(12) 0.0101(12) -0.0024(11)
O1 0.1015(16) 0.0449(11) 0.0727(13) -0.0199(10) 0.0356(12) -0.0043(10)
C3 0.0475(13) 0.0388(14) 0.0408(12) 0.0016(11) 0.0097(10) 0.0076(11)
C14 0.0499(14) 0.0417(14) 0.0627(16) -0.0004(11) 0.0194(13) 0.0036(12)
C2 0.0424(14) 0.0426(13) 0.0402(13) 0.0074(11) 0.0069(11) 0.0075(10)
C11 0.0565(15) 0.0422(14) 0.0407(13) -0.0020(12) 0.0089(12) -0.0045(11)
O2 0.0964(15) 0.0531(11) 0.0647(12) -0.0073(10) 0.0341(12) 0.0151(9)
C9 0.0456(13) 0.0357(12) 0.0408(13) -0.0004(10) 0.0072(11) 0.0025(10)
C7 0.0503(13) 0.0351(12) 0.0473(13) -0.0029(11) 0.0062(11) -0.0024(11)
C10 0.0595(16) 0.0345(12) 0.0427(13) -0.0059(11) 0.0105(12) -0.0027(10)
C4 0.0562(15) 0.0423(13) 0.0452(14) 0.0044(12) 0.0057(13) 0.0100(12)
C12 0.0730(18) 0.0450(14) 0.0577(16) -0.0140(13) 0.0229(14) -0.0090(13)
C5 0.0666(17) 0.0557(16) 0.0531(16) 0.0009(13) 0.0252(14) 0.0004(12)
C16 0.074(2) 0.0436(16) 0.113(3) -0.0099(14) 0.0326(19) -0.0034(16)
N2 0.126(2) 0.085(2) 0.0752(18) -0.0245(18) 0.0498(18) -0.0323(16)
C15 0.100(3) 0.087(2) 0.067(2) -0.004(2) 0.0197(19) 0.0235(17)

loop_
_atom_type_symbol
_atom_type_description
_atom_type_scat_dispersion_real
_atom_type_scat_dispersion_imag
_atom_type_scat_source
C C 0.0033 0.0016 'International Tables Vol C Tables 4.2.6.8 and 6.1.1.4'
H H 0.0000 0.0000 'International Tables Vol C Tables 4.2.6.8 and 6.1.1.4'
N N 0.0061 0.0033 'International Tables Vol C Tables 4.2.6.8 and 6.1.1.4'
O O 0.0106 0.0060 'International Tables Vol C Tables 4.2.6.8 and 6.1.1.4'
S S 0.1246 0.1234 'International Tables Vol C Tables 4.2.6.8 and 6.1.1.4'

loop_
_geom_angle_atom_site_label_1
_geom_angle_atom_site_label_2
_geom_angle_atom_site_label_3
_geom_angle_site_symmetry_1
_geom_angle_site_symmetry_3
_geom_angle
_geom_angle_publ_flag
C17 O4 H4 . . 109.5 ?
O4 C17 H17A . . 109.5 ?
O4 C17 H17B . . 109.5 ?
H17A C17 H17B . . 109.5 ?
O4 C17 H17C . . 109.5 ?
H17A C17 H17C . . 109.5 ?
H17B C17 H17C . . 109.5 ?
C1 S1 C3 . . 89.40(12) ?
C1 N1 C2 . . 111.03(19) ?
C9 O3 C13 . . 118.06(17) ?
C7 C6 C11 . . 117.8(2) ?
C7 C6 C1 . . 120.9(2) ?
C11 C6 C1 . . 121.3(2) ?
C7 C8 C9 . . 120.8(2) ?
C7 C8 C12 . . 120.5(2) ?
C9 C8 C12 . . 118.7(2) ?
N1 C1 C6 . . 123.6(2) ?
N1 C1 S1 . . 114.35(17) ?
C6 C1 S1 . . 122.03(18) ?
O3 C13 C14 . . 108.14(19) ?
O3 C13 H13A . . 110.1 ?
C14 C13 H13A . . 110.1 ?
O3 C13 H13B . . 110.1 ?
C14 C13 H13B . . 110.1 ?
H13A C13 H13B . . 108.4 ?
C4 O1 H1 . . 109.5 ?
C2 C3 C4 . . 128.6(2) ?
C2 C3 S1 . . 110.26(18) ?
C4 C3 S1 . . 121.10(18) ?
C15 C14 C13 . . 111.9(2) ?
C15 C14 C16 . . 112.2(2) ?
C13 C14 C16 . . 107.4(2) ?
C15 C14 H14 . . 108.4 ?
C13 C14 H14 . . 108.4 ?
C16 C14 H14 . . 108.4 ?
C3 C2 N1 . . 115.0(2) ?
C3 C2 C5 . . 127.0(2) ?
N1 C2 C5 . . 118.0(2) ?
C10 C11 C6 . . 122.1(2) ?
C10 C11 H11 . . 118.9 ?
C6 C11 H11 . . 118.9 ?
O3 C9 C10 . . 125.3(2) ?
O3 C9 C8 . . 115.8(2) ?
C10 C9 C8 . . 118.8(2) ?
C6 C7 C8 . . 120.6(2) ?
C6 C7 H7 . . 119.7 ?
C8 C7 H7 . . 119.7 ?
C11 C10 C9 . . 119.9(2) ?
C11 C10 H10 . . 120.1 ?
C9 C10 H10 . . 120.1 ?
O2 C4 O1 . . 123.1(2) ?
O2 C4 C3 . . 124.1(2) ?
O1 C4 C3 . . 112.8(2) ?
N2 C12 C8 . . 179.0(3) ?
C2 C5 H5A . . 109.5 ?
C2 C5 H5B . . 109.5 ?
H5A C5 H5B . . 109.5 ?
C2 C5 H5C . . 109.5 ?
H5A C5 H5C . . 109.5 ?
H5B C5 H5C . . 109.5 ?
C14 C16 H16A . . 109.5 ?
C14 C16 H16B . . 109.5 ?
H16A C16 H16B . . 109.5 ?
C14 C16 H16C . . 109.5 ?
H16A C16 H16C . . 109.5 ?
H16B C16 H16C . . 109.5 ?
C14 C15 H15A . . 109.5 ?
C14 C15 H15B . . 109.5 ?
H15A C15 H15B . . 109.5 ?
C14 C15 H15C . . 109.5 ?
H15A C15 H15C . . 109.5 ?
H15B C15 H15C . . 109.5 ?

loop_
_geom_bond_atom_site_label_1
_geom_bond_atom_site_label_2
_geom_bond_site_symmetry_2
_geom_bond_distance
_geom_bond_publ_flag
O4 C17 . 1.409(4) ?
O4 H4 . 0.8200 ?
C17 H17A . 0.9600 ?
C17 H17B . 0.9600 ?
C17 H17C . 0.9600 ?
S1 C1 . 1.720(2) ?
S1 C3 . 1.727(2) ?
N1 C1 . 1.319(3) ?
N1 C2 . 1.378(3) ?
O3 C9 . 1.352(3) ?
O3 C13 . 1.442(3) ?
C6 C7 . 1.390(3) ?
C6 C11 . 1.396(3) ?
C6 C1 . 1.472(3) ?
C8 C7 . 1.389(3) ?
C8 C9 . 1.397(3) ?
C8 C12 . 1.435(4) ?
C13 C14 . 1.512(3) ?
C13 H13A . 0.9700 ?
C13 H13B . 0.9700 ?
O1 C4 . 1.321(3) ?
O1 H1 . 0.8200 ?
C3 C2 . 1.357(3) ?
C3 C4 . 1.471(3) ?
C14 C15 . 1.508(4) ?
C14 C16 . 1.535(4) ?
C14 H14 . 0.9800 ?
C2 C5 . 1.501(3) ?
C11 C10 . 1.377(3) ?
C11 H11 . 0.9300 ?
O2 C4 . 1.211(3) ?
C9 C10 . 1.389(3) ?
C7 H7 . 0.9300 ?
C10 H10 . 0.9300 ?
C12 N2 . 1.144(3) ?
C5 H5A . 0.9600 ?
C5 H5B . 0.9600 ?
C5 H5C . 0.9600 ?
C16 H16A . 0.9600 ?
C16 H16B . 0.9600 ?
C16 H16C . 0.9600 ?
C15 H15A . 0.9600 ?
C15 H15B . 0.9600 ?
C15 H15C . 0.9600 ?

loop_
_geom_hbond_atom_site_label_D
_geom_hbond_atom_site_label_H
_geom_hbond_atom_site_label_A
_geom_hbond_site_symmetry_A
_geom_hbond_distance_DH
_geom_hbond_distance_HA
_geom_hbond_distance_DA
_geom_hbond_angle_DHA
O4 H4 N1 2_647 0.82 2.09 2.899(3) 169
O1 H1 O4 . 0.82 1.80 2.608(3) 166

loop_
_geom_torsion_atom_site_label_1
_geom_torsion_atom_site_label_2
_geom_torsion_atom_site_label_3
_geom_torsion_atom_site_label_4
_geom_torsion_site_symmetry_1
_geom_torsion_site_symmetry_2
_geom_torsion_site_symmetry_3
_geom_torsion_site_symmetry_4
_geom_torsion
_geom_torsion_publ_flag
C2 N1 C1 C6 . . . . -178.87(19) ?
C2 N1 C1 S1 . . . . -0.2(2) ?
C7 C6 C1 N1 . . . . -176.4(2) ?
C11 C6 C1 N1 . . . . 5.0(3) ?
C7 C6 C1 S1 . . . . 5.0(3) ?
C11 C6 C1 S1 . . . . -173.57(17) ?
C3 S1 C1 N1 . . . . 0.00(18) ?
C3 S1 C1 C6 . . . . 178.72(18) ?
C9 O3 C13 C14 . . . . -175.41(19) ?
C1 S1 C3 C2 . . . . 0.17(18) ?
C1 S1 C3 C4 . . . . -179.20(18) ?
O3 C13 C14 C15 . . . . 62.2(3) ?
O3 C13 C14 C16 . . . . -174.3(2) ?
C4 C3 C2 N1 . . . . 179.0(2) ?
S1 C3 C2 N1 . . . . -0.3(2) ?
C4 C3 C2 C5 . . . . -0.8(4) ?
S1 C3 C2 C5 . . . . 179.91(19) ?
C1 N1 C2 C3 . . . . 0.3(3) ?
C1 N1 C2 C5 . . . . -179.9(2) ?
C7 C6 C11 C10 . . . . 0.9(3) ?
C1 C6 C11 C10 . . . . 179.5(2) ?
C13 O3 C9 C10 . . . . -2.4(3) ?
C13 O3 C9 C8 . . . . 177.84(19) ?
C7 C8 C9 O3 . . . . -179.2(2) ?
C12 C8 C9 O3 . . . . 2.6(3) ?
C7 C8 C9 C10 . . . . 1.1(3) ?
C12 C8 C9 C10 . . . . -177.2(2) ?
C11 C6 C7 C8 . . . . -0.8(3) ?
C1 C6 C7 C8 . . . . -179.4(2) ?
C9 C8 C7 C6 . . . . -0.2(3) ?
C12 C8 C7 C6 . . . . 178.1(2) ?
C6 C11 C10 C9 . . . . 0.1(4) ?
O3 C9 C10 C11 . . . . 179.3(2) ?
C8 C9 C10 C11 . . . . -1.0(3) ?
C2 C3 C4 O2 . . . . -0.8(4) ?
S1 C3 C4 O2 . . . . 178.45(19) ?
C2 C3 C4 O1 . . . . 178.3(2) ?
S1 C3 C4 O1 . . . . -2.5(3) ?

loop_
_cod_related_entry_id
_cod_related_entry_database
_cod_related_entry_code
1 ChemSpider 30656630
